data_7050117
loop_
_publ_author_name
'Koposov, Alexey Y.'
'Nemykin, Victor N.'
'Zhdankin, Viktor V.'

_publ_section_title
;
 Intra- and intermolecular interactions in the solid state structure of
 2-iodylbenzenesulfonamides: a heptacoordinated organic iodine(v)
 compound
;
_journal_issue 8
_journal_name_full 'New Journal of Chemistry'
_journal_page_first 998
_journal_paper_doi 10.1039/b506573a
_journal_volume 29
_journal_year 2005
_chemical_absolute_configuration ad
_chemical_formula_moiety 'C13 H18 I1 N1 O6 S1'
_chemical_formula_sum 'C13 H18 I N O6 S'
_chemical_formula_weight 443.26
_space_group_IT_number 4
_symmetry_cell_setting monoclinic
_symmetry_space_group_name_Hall 'P 2yb'
_symmetry_space_group_name_H-M 'P 1 21 1'
_atom_sites_solution_hydrogens geom
_atom_sites_solution_primary direct
_audit_creation_date 05-06-10
_audit_creation_method CRYSTALS_ver_12.39
_cell_angle_alpha 90
_cell_angle_beta 105.53(3)
_cell_angle_gamma 90
_cell_formula_units_Z 4
_cell_length_a 15.878(4)
_cell_length_b 8.135(11)
_cell_length_c 13.873(6)
_cell_measurement_reflns_used 25
_cell_measurement_temperature 293
_cell_measurement_theta_max 18
_cell_measurement_theta_min 15
_cell_volume 1727(3)
_computing_cell_refinement WinAFC
_computing_data_collection 'Rigaku AFC-7R'
_computing_data_reduction 'TeXsan 1.10b'
_computing_molecular_graphics 'CAMERON (Watkin et al 1996)'
_computing_publication_material 'CRYSTALS (Betteridge et al 2003)'
_computing_structure_refinement 'CRYSTALS (Betteridge et al 2003)'
_computing_structure_solution 'SIR92 (Altomare et al, 1994)'
_diffrn_ambient_temperature 293
_diffrn_measured_fraction_theta_full 0.996
_diffrn_measured_fraction_theta_max 0.996
_diffrn_measurement_device_type 'Rigaku AFC-7R'
_diffrn_measurement_method \w/2\q
_diffrn_radiation_monochromator graphite
_diffrn_radiation_type 'Mo K\a'
_diffrn_radiation_wavelength 0.71073
_diffrn_reflns_av_R_equivalents 0.000
_diffrn_reflns_limit_h_max 20
_diffrn_reflns_limit_h_min 0
_diffrn_reflns_limit_k_max 10
_diffrn_reflns_limit_k_min 0
_diffrn_reflns_limit_l_max 17
_diffrn_reflns_limit_l_min -18
_diffrn_reflns_number 4260
_diffrn_reflns_theta_full 27.532
_diffrn_reflns_theta_max 27.532
_diffrn_reflns_theta_min 2.663
_diffrn_standards_decay_% 60.70
_diffrn_standards_interval_count 150
_diffrn_standards_number 3
_exptl_absorpt_coefficient_mu 2.001
_exptl_absorpt_correction_T_max 0.90
_exptl_absorpt_correction_T_min 0.80
_exptl_absorpt_correction_type psi-scan
_exptl_absorpt_process_details
;
Azimutal absorption correction (North et al, 1968)
;
_exptl_crystal_colour colorless
_exptl_crystal_density_diffrn 1.705
_exptl_crystal_description plate
_exptl_crystal_F_000 880
_exptl_crystal_size_max 0.50
_exptl_crystal_size_mid 0.20
_exptl_crystal_size_min 0.05
_refine_diff_density_max 1.01
_refine_diff_density_min -1.87
_refine_ls_abs_structure_details 'Flack, 1219 Friedel-pairs'
_refine_ls_abs_structure_Flack -0.06(15)
_refine_ls_extinction_method None
_refine_ls_goodness_of_fit_ref 0.9350
_refine_ls_hydrogen_treatment constr
_refine_ls_matrix_type full
_refine_ls_number_parameters 398
_refine_ls_number_reflns 3036
_refine_ls_number_restraints 1
_refine_ls_R_factor_all 0.0921
_refine_ls_R_factor_gt 0.0574
_refine_ls_shift/su_max 0.000331
_refine_ls_structure_factor_coef Fsqd
_refine_ls_weighting_details
;
Method, part 1, Chebychev polynomial, (Watkin, 1994, Prince, 1982)
[weight] = 1.0/[A~0~*T~0~(x)+A~1~*T~1~(x) ... +A~n-1~]*T~n-1~(x)]
where A~i~ are the Chebychev coefficients listed below and x= Fcalc/Fmax
Method = Robust Weighting (Prince, 1982)
W = [weight] * [1-(deltaF/6*sigmaF)^2^]^2^
A~i~ are:
32.2 34.5 21.1
;
_refine_ls_weighting_scheme calc
_refine_ls_wR_factor_all 0.1702
_refine_ls_wR_factor_gt 0.1261
_refine_ls_wR_factor_ref 0.1261
_reflns_limit_h_max 19
_reflns_limit_h_min -20
_reflns_limit_k_max 10
_reflns_limit_k_min 0
_reflns_limit_l_max 18
_reflns_limit_l_min 0
_reflns_number_gt 3036
_reflns_number_total 4255
_reflns_threshold_expression I>3.00u(I)
_oxford_diffrn_Wilson_B_factor 3.31
_oxford_diffrn_Wilson_scale 12.00
_oxford_refine_ls_scale 0.2833(3)
_oxford_structure_analysis_title 'SHELXL on TEXSAN'
_cod_data_source_file b506573a.txt
_cod_data_source_block 2
_cod_depositor_comments
;
The following automatic conversions were performed:
'_symmetry_cell_setting' value 'Monoclinic' changed to 'monoclinic'
according to '/home/saulius/struct/CIF-dictionaries/cif_core.dic'
dictionary named 'cif_core.dic' version 2.4.1 from 2010-06-29.

Automatic conversion script
Id: cif_fix_enum 1527 2010-12-29 10:47:43Z saulius 
;
_cod_original_cell_volume 1727(2)
_cod_original_sg_symbol_H-M 'P 1 21 1 '
_cod_original_formula_sum 'C13 H18 I1 N1 O6 S1'
_cod_database_code 7050117

loop_
_symmetry_equiv_pos_as_xyz
x,y,z
-x,y+1/2,-z

loop_
_atom_site_label
_atom_site_type_symbol
_atom_site_fract_x
_atom_site_fract_y
_atom_site_fract_z
_atom_site_U_iso_or_equiv
_atom_site_occupancy
_atom_site_adp_type
_atom_site_refinement_flags_posn
_atom_site_refinement_flags_adp
_atom_site_refinement_flags_occupancy
_atom_site_disorder_assembly
_atom_site_disorder_group
_atom_site_attached_hydrogens
I1 I 2.00330(6) 0.5247(7) 0.99439(8) 0.0383 1.0000 Uani . . . . . .
O2 O 2.0366(7) 0.3181(16) 0.9700(9) 0.0523 1.0000 Uani . . . . . .
C3 C 1.8687(8) 0.512(3) 0.9083(11) 0.0443 1.0000 Uani . . . . . .
C4 C 1.8419(9) 0.494(3) 0.8066(11) 0.0415 1.0000 Uani . . . . . .
S5 S 1.9156(3) 0.4474(7) 0.7351(3) 0.0450 1.0000 Uani . . . . . .
N6 N 1.9309(9) 0.2530(17) 0.7431(10) 0.0373 1.0000 Uani . . . . . .
C7 C 1.8603(11) 0.141(2) 0.6988(14) 0.0418 1.0000 Uani . . . . . .
C8 C 1.8075(12) 0.097(2) 0.7732(13) 0.0408 1.0000 Uani . . . . . .
O9 O 1.7300(7) 0.034(3) 0.7234(9) 0.0653 1.0000 Uani . . . . . .
C10 C 1.6731(13) -0.014(5) 0.7842(18) 0.1053 1.0000 Uani . . . . . .
O11 O 1.8334(9) 0.1089(18) 0.8623(9) 0.0508 1.0000 Uani . . . . . .
C12 C 1.8920(13) -0.013(3) 0.6571(13) 0.0528 1.0000 Uani . . . . . .
C13 C 1.9293(12) 0.015(3) 0.5688(13) 0.0637 1.0000 Uani . . . . . .
C14 C 1.8593(18) 0.081(4) 0.4785(12) 0.0792 1.0000 Uani . . . . . .
C15 C 1.971(2) -0.145(4) 0.546(2) 0.1341 1.0000 Uani . . . . . .
O16 O 1.9973(7) 0.528(2) 0.7867(8) 0.0548 1.0000 Uani . . . . . .
O17 O 1.8729(9) 0.4891(18) 0.6331(8) 0.0593 1.0000 Uani . . . . . .
C18 C 1.7508(11) 0.483(3) 0.7597(15) 0.0554 1.0000 Uani . . . . . .
C19 C 1.6939(10) 0.506(3) 0.8178(15) 0.0642 1.0000 Uani . . . . . .
C20 C 1.7225(12) 0.526(4) 0.9197(14) 0.0660 1.0000 Uani . . . . . .
C21 C 1.8097(9) 0.536(3) 0.9643(11) 0.0541 1.0000 Uani . . . . . .
O22 O 1.9808(8) 0.4993(19) 1.1147(7) 0.0532 1.0000 Uani . . . . . .
C23 C 1.3384(10) 0.269(2) 0.7814(11) 0.0409 1.0000 Uani . . . . . .
S24 S 1.4215(3) 0.2043(7) 0.7255(3) 0.0429 1.0000 Uani . . . . . .
N25 N 1.4335(8) 0.015(2) 0.7444(10) 0.0446 1.0000 Uani . . . . . .
C26 C 1.3634(11) -0.107(3) 0.7041(11) 0.0489 1.0000 Uani . . . . . .
C27 C 1.3120(10) -0.135(3) 0.7817(13) 0.0425 1.0000 Uani . . . . . .
O28 O 1.2326(9) -0.192(2) 0.7371(11) 0.0660 1.0000 Uani . . . . . .
C29 C 1.1743(16) -0.225(4) 0.8024(18) 0.0951 1.0000 Uani . . . . . .
O30 O 1.3384(7) -0.111(3) 0.8694(8) 0.0599 1.0000 Uani . . . . . .
C31 C 1.3987(12) -0.265(2) 0.6737(13) 0.0486 1.0000 Uani . . . . . .
C32 C 1.4402(11) -0.249(3) 0.5868(11) 0.0497 1.0000 Uani . . . . . .
C33 C 1.3695(16) -0.218(5) 0.4914(13) 0.1117 1.0000 Uani . . . . . .
C34 C 1.499(2) -0.387(4) 0.578(2) 0.1074 1.0000 Uani . . . . . .
O35 O 1.5018(7) 0.2787(18) 0.7838(9) 0.0518 1.0000 Uani . . . . . .
O36 O 1.3905(9) 0.2329(19) 0.6210(8) 0.0632 1.0000 Uani . . . . . .
C37 C 1.3562(10) 0.324(2) 0.8760(12) 0.0416 1.0000 Uani . . . . . .
I38 I 1.48891(6) 0.3698(7) 0.97252(7) 0.0402 1.0000 Uani . . . . . .
O39 O 1.4505(7) 0.4276(19) 1.0802(9) 0.0576 1.0000 Uani . . . . . .
O40 O 1.5096(8) 0.568(2) 0.9267(10) 0.0564 1.0000 Uani . . . . . .
C41 C 1.2927(11) 0.370(4) 0.9219(13) 0.0622 1.0000 Uani . . . . . .
C42 C 1.2047(11) 0.343(4) 0.8691(15) 0.0689 1.0000 Uani . . . . . .
C43 C 1.1856(11) 0.288(3) 0.7699(16) 0.0611 1.0000 Uani . . . . . .
C44 C 1.2514(12) 0.252(3) 0.7246(15) 0.0591 1.0000 Uani . . . . . .
H71 H 1.8206 0.1984 0.6426 0.0585 1.0000 Uiso R . . . . .
H101 H 1.6236 -0.0748 0.7412 0.1204 1.0000 Uiso R . . . . .
H102 H 1.7050 -0.0854 0.8390 0.1204 1.0000 Uiso R . . . . .
H103 H 1.6516 0.0836 0.8115 0.1204 1.0000 Uiso R . . . . .
H121 H 1.9379 -0.0628 0.7105 0.0624 1.0000 Uiso R . . . . .
H122 H 1.8426 -0.0890 0.6364 0.0624 1.0000 Uiso R . . . . .
H131 H 1.9758 0.0982 0.5888 0.0812 1.0000 Uiso R . . . . .
H141 H 1.8824 0.0865 0.4196 0.0949 1.0000 Uiso R . . . . .
H142 H 1.8412 0.1910 0.4937 0.0949 1.0000 Uiso R . . . . .
H143 H 1.8082 0.0075 0.4636 0.0949 1.0000 Uiso R . . . . .
H151 H 1.9719 -0.1458 0.4761 0.1658 1.0000 Uiso R . . . . .
H152 H 2.0304 -0.1528 0.5902 0.1658 1.0000 Uiso R . . . . .
H153 H 1.9356 -0.2375 0.5593 0.1658 1.0000 Uiso R . . . . .
H181 H 1.7293 0.4608 0.6878 0.0645 1.0000 Uiso R . . . . .
H191 H 1.6309 0.5056 0.7855 0.0738 1.0000 Uiso R . . . . .
H201 H 1.6803 0.5351 0.9596 0.0874 1.0000 Uiso R . . . . .
H211 H 1.8304 0.5585 1.0362 0.0699 1.0000 Uiso R . . . . .
H261 H 1.3234 -0.0589 0.6444 0.0622 1.0000 Uiso R . . . . .
H291 H 1.1247 -0.2930 0.7667 0.1255 1.0000 Uiso R . . . . .
H292 H 1.2062 -0.2815 0.8639 0.1255 1.0000 Uiso R . . . . .
H293 H 1.1525 -0.1194 0.8199 0.1255 1.0000 Uiso R . . . . .
H311 H 1.4434 -0.3065 0.7318 0.0632 1.0000 Uiso R . . . . .
H312 H 1.3504 -0.3442 0.6546 0.0632 1.0000 Uiso R . . . . .
H321 H 1.4766 -0.1498 0.5997 0.0672 1.0000 Uiso R . . . . .
H331 H 1.3949 -0.2184 0.4342 0.1249 1.0000 Uiso R . . . . .
H332 H 1.3417 -0.1119 0.4953 0.1249 1.0000 Uiso R . . . . .
H333 H 1.3256 -0.3056 0.4828 0.1249 1.0000 Uiso R . . . . .
H411 H 1.3083 0.4192 0.9889 0.0833 1.0000 Uiso R . . . . .
H421 H 1.1577 0.3646 0.9009 0.0916 1.0000 Uiso R . . . . .
H431 H 1.1243 0.2735 0.7317 0.0736 1.0000 Uiso R . . . . .
H441 H 1.2374 0.2145 0.6550 0.0712 1.0000 Uiso R . . . . .
H341 H 1.5166 -0.3743 0.5158 0.1283 1.0000 Uiso R . . . . .
H342 H 1.5503 -0.3821 0.6360 0.1283 1.0000 Uiso R . . . . .
H343 H 1.4677 -0.4907 0.5775 0.1283 1.0000 Uiso R . . . . .
H44 H 1.4839 -0.0325 0.8156 0.0500 1.0000 Uiso R . . . . .
H61 H 1.9897 0.2084 0.7786 0.0440 1.0000 Uiso R . . . . .

loop_
_atom_site_aniso_label
_atom_site_aniso_U_11
_atom_site_aniso_U_22
_atom_site_aniso_U_33
_atom_site_aniso_U_23
_atom_site_aniso_U_13
_atom_site_aniso_U_12
I1 0.0314(4) 0.0495(6) 0.0371(5) -0.0019(5) 0.0144(3) -0.0048(5)
O2 0.040(6) 0.062(10) 0.063(7) -0.002(6) 0.028(5) -0.002(6)
C3 0.008(5) 0.077(13) 0.049(8) -0.016(11) 0.009(5) -0.007(8)
C4 0.025(7) 0.067(14) 0.033(8) -0.009(8) 0.008(6) -0.001(8)
S5 0.044(2) 0.059(3) 0.038(2) -0.002(2) 0.0208(18) -0.008(2)
N6 0.037(7) 0.023(8) 0.053(8) 0.002(6) 0.015(6) 0.009(6)
C7 0.036(9) 0.043(11) 0.051(10) -0.006(7) 0.021(8) -0.007(7)
C8 0.039(9) 0.042(10) 0.041(10) 0.006(7) 0.009(8) -0.002(8)
O9 0.040(6) 0.109(13) 0.052(7) -0.003(11) 0.021(5) -0.011(10)
C10 0.047(11) 0.20(4) 0.082(15) -0.01(2) 0.033(11) -0.041(18)
O11 0.053(8) 0.073(9) 0.029(6) 0.005(5) 0.015(6) -0.005(6)
C12 0.062(11) 0.060(14) 0.037(8) -0.006(8) 0.014(8) 0.005(9)
C13 0.059(10) 0.096(16) 0.050(9) 0.002(13) 0.038(8) 0.016(13)
C14 0.110(18) 0.11(2) 0.019(7) -0.002(10) 0.018(9) -0.008(17)
C15 0.19(3) 0.13(3) 0.12(2) -0.02(2) 0.11(2) 0.05(3)
O16 0.045(6) 0.067(9) 0.061(7) -0.002(8) 0.029(5) -0.029(8)
O17 0.072(8) 0.074(11) 0.033(6) 0.015(6) 0.016(5) -0.004(7)
C18 0.041(9) 0.064(14) 0.053(10) -0.007(9) -0.003(8) 0.006(8)
C19 0.024(7) 0.098(18) 0.073(12) -0.025(14) 0.017(7) -0.009(10)
C20 0.052(9) 0.091(16) 0.067(11) -0.017(16) 0.035(9) -0.020(14)
C21 0.032(7) 0.101(16) 0.035(7) -0.019(12) 0.019(6) -0.021(11)
O22 0.063(7) 0.071(10) 0.030(5) 0.000(6) 0.021(5) -0.013(7)
C23 0.037(8) 0.046(10) 0.046(9) 0.004(9) 0.023(6) -0.008(8)
S24 0.046(2) 0.046(3) 0.043(2) 0.0010(19) 0.0237(18) -0.007(2)
N25 0.042(6) 0.044(8) 0.048(7) 0.009(8) 0.014(5) -0.010(8)
C26 0.045(8) 0.075(15) 0.032(7) 0.001(9) 0.021(6) 0.002(10)
C27 0.037(8) 0.041(9) 0.062(10) -0.014(10) 0.035(7) -0.028(9)
O28 0.054(8) 0.087(12) 0.067(8) -0.021(8) 0.033(7) -0.030(8)
C29 0.084(16) 0.14(2) 0.086(16) -0.015(19) 0.059(13) -0.054(18)
O30 0.039(6) 0.103(12) 0.043(7) -0.002(9) 0.021(5) -0.001(9)
C31 0.055(10) 0.054(13) 0.045(9) -0.014(8) 0.028(8) 0.008(9)
C32 0.056(9) 0.064(13) 0.036(8) -0.020(8) 0.027(7) -0.020(9)
C33 0.087(16) 0.21(4) 0.034(9) 0.019(19) 0.016(10) -0.01(2)
C34 0.16(3) 0.11(2) 0.075(17) 0.037(15) 0.07(2) 0.06(2)
O35 0.038(6) 0.054(7) 0.072(7) -0.017(8) 0.031(5) -0.024(6)
O36 0.089(10) 0.073(11) 0.034(6) 0.006(6) 0.028(6) 0.001(8)
C37 0.029(7) 0.058(14) 0.040(9) 0.014(7) 0.014(6) 0.003(7)
I38 0.0338(5) 0.0460(6) 0.0451(6) -0.0078(6) 0.0181(4) -0.0012(5)
O39 0.041(6) 0.086(11) 0.049(7) -0.018(7) 0.016(5) 0.020(6)
O40 0.045(6) 0.070(10) 0.062(7) -0.010(8) 0.028(6) -0.002(7)
C41 0.044(9) 0.092(15) 0.059(10) 0.015(14) 0.029(8) 0.012(13)
C42 0.028(7) 0.12(2) 0.074(12) 0.004(14) 0.032(8) -0.001(11)
C43 0.034(8) 0.063(13) 0.086(14) 0.026(13) 0.016(9) 0.003(10)
C44 0.049(10) 0.072(15) 0.051(10) -0.006(11) 0.004(8) -0.006(11)

loop_
_atom_type_symbol
_atom_type_scat_dispersion_real
_atom_type_scat_dispersion_imag
_atom_type_scat_Cromer_Mann_a1
_atom_type_scat_Cromer_Mann_b1
_atom_type_scat_Cromer_Mann_a2
_atom_type_scat_Cromer_Mann_b2
_atom_type_scat_Cromer_Mann_a3
_atom_type_scat_Cromer_Mann_b3
_atom_type_scat_Cromer_Mann_a4
_atom_type_scat_Cromer_Mann_b4
_atom_type_scat_Cromer_Mann_c
_atom_type_scat_source
C 0.0033 0.0016 2.3100 20.8439 1.0200 10.2075 1.5886 0.5687 0.8650 51.6512 0.2156 'International Tables Vol C 4.2.6.8 and 6.1.1.4'
H 0.0000 0.0000 0.4930 10.5109 0.3229 26.1257 0.1402 3.1424 0.0408 57.7998 0.0030 'International Tables Vol C 4.2.6.8 and 6.1.1.4'
N 0.0061 0.0033 12.2126 0.0057 3.1322 9.8933 2.0125 28.9975 1.1663 0.5826 -11.5290 'International Tables Vol C 4.2.6.8 and 6.1.1.4'
S 0.1246 0.1234 6.9053 1.4679 5.2034 22.2151 1.4379 0.2536 1.5863 56.1720 0.8669 'International Tables Vol C 4.2.6.8 and 6.1.1.4'
O 0.0106 0.0060 3.0485 13.2771 2.2868 5.7011 1.5463 0.3239 0.8670 32.9089 0.2508 'International Tables Vol C 4.2.6.8 and 6.1.1.4'
I -0.4742 1.8119 20.1472 4.3470 18.9949 0.3814 7.5138 27.7660 2.2735 66.8776 4.0712 'International Tables Vol C 4.2.6.8 and 6.1.1.4'

loop_
_geom_angle_atom_site_label_1
_geom_angle_site_symmetry_1
_geom_angle_atom_site_label_2
_geom_angle_site_symmetry_2
_geom_angle_atom_site_label_3
_geom_angle_site_symmetry_3
_geom_angle
_geom_angle_publ_flag
O2 2_957 I1 . O2 . 177.6(2) yes
O2 2_957 I1 . C3 . 83.7(7) yes
O2 . I1 . C3 . 98.5(8) yes
O2 2_957 I1 . O22 . 78.9(6) yes
O2 . I1 . O22 . 101.8(7) yes
C3 . I1 . O22 . 95.4(6) yes
I1 2_947 O2 . I1 . 136.7(6) yes
I1 . C3 . C4 . 124.4(10) yes
I1 . C3 . C21 . 113.8(10) yes
C4 . C3 . C21 . 121.6(12) yes
C3 . C4 . S5 . 122.2(11) yes
C3 . C4 . C18 . 118.5(14) yes
S5 . C4 . C18 . 118.3(13) yes
C4 . S5 . N6 . 106.5(9) yes
C4 . S5 . O16 . 105.3(8) yes
N6 . S5 . O16 . 108.1(9) yes
C4 . S5 . O17 . 107.1(8) yes
N6 . S5 . O17 . 109.0(8) yes
O16 . S5 . O17 . 120.0(8) yes
S5 . N6 . C7 . 120.5(11) yes
S5 . N6 . H61 . 119.778 no
C7 . N6 . H61 . 119.714 no
N6 . C7 . C8 . 111.2(15) yes
N6 . C7 . C12 . 112.5(14) yes
C8 . C7 . C12 . 111.2(15) yes
N6 . C7 . H71 . 107.252 no
C8 . C7 . H71 . 107.106 no
C12 . C7 . H71 . 107.373 no
C7 . C8 . O9 . 109.5(15) yes
C7 . C8 . O11 . 125.2(17) yes
O9 . C8 . O11 . 125.2(17) yes
C8 . O9 . C10 . 115.8(15) yes
O9 . C10 . H101 . 107.883 no
O9 . C10 . H102 . 109.794 no
H101 . C10 . H102 . 109.735 no
O9 . C10 . H103 . 109.827 no
H101 . C10 . H103 . 109.762 no
H102 . C10 . H103 . 109.813 no
C7 . C12 . C13 . 115.1(18) yes
C7 . C12 . H121 . 108.049 no
C13 . C12 . H121 . 107.651 no
C7 . C12 . H122 . 108.060 no
C13 . C12 . H122 . 108.327 no
H121 . C12 . H122 . 109.585 no
C12 . C13 . C14 . 111.1(16) yes
C12 . C13 . C15 . 108(2) yes
C14 . C13 . C15 . 113(2) yes
C12 . C13 . H131 . 107.605 no
C14 . C13 . H131 . 108.575 no
C15 . C13 . H131 . 108.064 no
C13 . C14 . H141 . 110.217 no
C13 . C14 . H142 . 109.348 no
H141 . C14 . H142 . 109.348 no
C13 . C14 . H143 . 109.752 no
H141 . C14 . H143 . 109.053 no
H142 . C14 . H143 . 109.104 no
C13 . C15 . H151 . 109.179 no
C13 . C15 . H152 . 108.959 no
H151 . C15 . H152 . 110.122 no
C13 . C15 . H153 . 108.597 no
H151 . C15 . H153 . 109.931 no
H152 . C15 . H153 . 110.021 no
C4 . C18 . C19 . 118.1(16) yes
C4 . C18 . H181 . 120.856 no
C19 . C18 . H181 . 121.053 no
C18 . C19 . C20 . 122.0(16) yes
C18 . C19 . H191 . 118.815 no
C20 . C19 . H191 . 119.119 no
C19 . C20 . C21 . 119.4(16) yes
C19 . C20 . H201 . 120.183 no
C21 . C20 . H201 . 120.356 no
C3 . C21 . C20 . 119.8(14) yes
C3 . C21 . H211 . 120.292 no
C20 . C21 . H211 . 119.892 no
S24 . C23 . C37 . 122.6(12) yes
S24 . C23 . C44 . 117.4(14) yes
C37 . C23 . C44 . 120.0(15) yes
C23 . S24 . N25 . 106.9(8) yes
C23 . S24 . O35 . 106.1(8) yes
N25 . S24 . O35 . 105.6(8) yes
C23 . S24 . O36 . 107.6(8) yes
N25 . S24 . O36 . 109.0(9) yes
O35 . S24 . O36 . 121.0(8) yes
S24 . N25 . C26 . 123.3(12) yes
S24 . N25 . H44 . 119.657 no
C26 . N25 . H44 . 112.212 no
N25 . C26 . C27 . 108.8(13) yes
N25 . C26 . C31 . 112.2(14) yes
C27 . C26 . C31 . 112.2(18) yes
N25 . C26 . H261 . 107.707 no
C27 . C26 . H261 . 107.749 no
C31 . C26 . H261 . 108.064 no
C26 . C27 . O28 . 110.0(14) yes
C26 . C27 . O30 . 125.7(13) yes
O28 . C27 . O30 . 124.2(14) yes
C27 . O28 . C29 . 116.6(15) yes
O28 . C29 . H291 . 109.956 no
O28 . C29 . H292 . 110.705 no
H291 . C29 . H292 . 109.324 no
O28 . C29 . H293 . 108.278 no
H291 . C29 . H293 . 109.244 no
H292 . C29 . H293 . 109.308 no
C26 . C31 . C32 . 114.9(17) yes
C26 . C31 . H311 . 107.883 no
C32 . C31 . H311 . 107.917 no
C26 . C31 . H312 . 108.259 no
C32 . C31 . H312 . 108.213 no
H311 . C31 . H312 . 109.607 no
C31 . C32 . C33 . 109.3(15) yes
C31 . C32 . C34 . 114.6(17) yes
C33 . C32 . C34 . 113(2) yes
C31 . C32 . H321 . 106.475 no
C33 . C32 . H321 . 106.721 no
C34 . C32 . H321 . 106.405 no
C32 . C33 . H331 . 109.832 no
C32 . C33 . H332 . 109.801 no
H331 . C33 . H332 . 109.467 no
C32 . C33 . H333 . 109.002 no
H331 . C33 . H333 . 109.427 no
H332 . C33 . H333 . 109.296 no
C32 . C34 . H341 . 109.026 no
C32 . C34 . H342 . 107.656 no
H341 . C34 . H342 . 110.461 no
C32 . C34 . H343 . 108.727 no
H341 . C34 . H343 . 110.497 no
H342 . C34 . H343 . 110.400 no
C23 . C37 . I38 . 124.5(11) yes
C23 . C37 . C41 . 123.5(15) yes
I38 . C37 . C41 . 111.9(13) yes
C37 . I38 . O39 . 93.8(6) yes
C37 . I38 . O40 . 99.9(6) yes
O39 . I38 . O40 . 101.1(7) yes
C37 . C41 . C42 . 117.6(19) yes
C37 . C41 . H411 . 121.108 no
C42 . C41 . H411 . 121.325 no
C41 . C42 . C43 . 119.0(16) yes
C41 . C42 . H421 . 120.433 no
C43 . C42 . H421 . 120.582 no
C42 . C43 . C44 . 121.4(16) yes
C42 . C43 . H431 . 119.467 no
C44 . C43 . H431 . 119.142 no
C23 . C44 . C43 . 118.3(18) yes
C23 . C44 . H441 . 120.859 no
C43 . C44 . H441 . 120.884 no

loop_
_geom_bond_atom_site_label_1
_geom_bond_site_symmetry_1
_geom_bond_atom_site_label_2
_geom_bond_site_symmetry_2
_geom_bond_distance
_geom_bond_publ_flag
I1 . O2 2_957 2.552(15) yes
I1 . O2 . 1.821(14) yes
I1 . C3 . 2.154(12) yes
I1 . O22 . 1.810(10) yes
C3 . C4 . 1.37(2) yes
C3 . C21 . 1.382(19) yes
C4 . S5 . 1.766(15) yes
C4 . C18 . 1.42(2) yes
S5 . N6 . 1.599(14) yes
S5 . O16 . 1.459(11) yes
S5 . O17 . 1.436(12) yes
N6 . C7 . 1.45(2) yes
N6 . H61 . 1.000 no
C7 . C8 . 1.54(2) yes
C7 . C12 . 1.52(2) yes
C7 . H71 . 0.980 no
C8 . O9 . 1.34(2) yes
C8 . O11 . 1.20(2) yes
O9 . C10 . 1.45(2) yes
C10 . H101 . 0.981 no
C10 . H102 . 0.982 no
C10 . H103 . 0.981 no
C12 . C13 . 1.51(2) yes
C12 . H121 . 0.977 no
C12 . H122 . 0.981 no
C13 . C14 . 1.53(3) yes
C13 . C15 . 1.53(4) yes
C13 . H131 . 0.983 no
C14 . H141 . 0.982 no
C14 . H142 . 0.982 no
C14 . H143 . 0.982 no
C15 . H151 . 0.980 no
C15 . H152 . 0.980 no
C15 . H153 . 0.980 no
C18 . C19 . 1.38(3) yes
C18 . H181 . 0.980 no
C19 . C20 . 1.37(3) yes
C19 . H191 . 0.980 no
C20 . C21 . 1.36(2) yes
C20 . H201 . 0.980 no
C21 . H211 . 0.980 no
C23 . S24 . 1.779(16) yes
C23 . C37 . 1.34(2) yes
C23 . C44 . 1.40(2) yes
S24 . N25 . 1.567(18) yes
S24 . O35 . 1.448(11) yes
S24 . O36 . 1.420(12) yes
N25 . C26 . 1.48(2) yes
N25 . H44 . 1.157 no
C26 . C27 . 1.533(19) yes
C26 . C31 . 1.51(3) yes
C26 . H261 . 0.980 no
C27 . O28 . 1.329(19) yes
C27 . O30 . 1.193(18) yes
O28 . C29 . 1.48(2) yes
C29 . H291 . 0.982 no
C29 . H292 . 0.982 no
C29 . H293 . 0.980 no
C31 . C32 . 1.53(2) yes
C31 . H311 . 0.981 no
C31 . H312 . 0.984 no
C32 . C33 . 1.51(3) yes
C32 . C34 . 1.49(3) yes
C32 . H321 . 0.981 no
C33 . H331 . 0.981 no
C33 . H332 . 0.980 no
C33 . H333 . 0.980 no
C34 . H341 . 0.979 no
C34 . H342 . 0.980 no
C34 . H343 . 0.979 no
C37 . I38 . 2.204(15) yes
C37 . C41 . 1.38(2) yes
I38 . O39 . 1.820(11) yes
I38 . O40 . 1.793(17) yes
C41 . C42 . 1.41(2) yes
C41 . H411 . 0.980 no
C42 . C43 . 1.40(3) yes
C42 . H421 . 0.979 no
C43 . C44 . 1.39(3) yes
C43 . H431 . 0.983 no
C44 . H441 . 0.980 no

loop_
_cod_related_entry_id
_cod_related_entry_database
_cod_related_entry_code
1 ChemSpider 30652839
